data_4001619
loop_
_publ_author_name
'Polyakov, Alexey O.'
'Arkenbout, Anne H.'
'Baas, Jacob'
'Blake, Graeme R.'
'Meetsma, Auke'
'Caretta, Antonio'
'van Loosdrecht, Paul H. M.'
'Palstra, Thomas T. M.'

_publ_section_related_literature
;
;
_publ_section_title
;
 Coexisting Ferromagnetic and Ferroelectric Order in a CuCl4-based
 Organic--Inorganic Hybrid
;
_journal_issue 1
_journal_name_full 'Chemistry of Materials'
_journal_page_first 133
_journal_paper_doi 10.1021/cm2023696
_journal_volume 24
_journal_year 2012
_chemical_compound_source 'see text'
_chemical_formula_moiety '2(C8 H12 N), Cl4 Cu'
_chemical_formula_sum 'C16 H24 Cl4 Cu N2'
_chemical_formula_weight 449.72
_chemical_name_systematic ?
_space_group_IT_number 64
_symmetry_cell_setting orthorhombic
_symmetry_Int_Tables_number 64
_symmetry_space_group_name_Hall '-C 2ac 2'
_symmetry_space_group_name_H-M 'C m c a'
_atom_sites_solution_hydrogens geom
_atom_sites_solution_primary heavy
_atom_sites_solution_secondary direct
_audit_creation_date '2009-09-21  13:30:04'
_audit_creation_method
;
 PLATON <TABLE ACC> option    (version ::  60709)
 SHELXL97-2 & Manual Editing 
;
_audit_update_record
;
 ?
;
_cell_angle_alpha 90
_cell_angle_beta 90
_cell_angle_gamma 90
_cell_formula_units_Z 4
_cell_length_a 39.021(8)
_cell_length_b 7.3430(15)
_cell_length_c 7.3939(15)
_cell_measurement_reflns_used 2107
_cell_measurement_temperature 373(1)
_cell_measurement_theta_max 23.02
_cell_measurement_theta_min 3.13
_cell_volume 2118.6(7)
_computing_cell_refinement 'SAINT-Plus (Bruker, 2007)'
_computing_data_collection 'SMART (Bruker, 2007)'
_computing_data_reduction SAINT-Plus
_computing_molecular_graphics
;
 PLATON (Spek, 2003)
 PLUTO (Meetsma, 2009) 
;
_computing_publication_material 'PLATON (Spek, 2003)'
_computing_structure_refinement 'SHELXL-97 (Sheldrick, 2008)'
_computing_structure_solution
;
 DIRDIF-08 (Beurskens et al., 2008)
;
_diffrn_ambient_temperature 373(1)
_diffrn_detector_area_resol_mean 66.06
_diffrn_measured_fraction_theta_full 0.998
_diffrn_measured_fraction_theta_max 0.998
_diffrn_measurement_device_type
;
  Bruker Smart Apex; CCD area detector 
;
_diffrn_measurement_method '\f and \w scans'
_diffrn_radiation_detector
;
  CCD area-detector
;
_diffrn_radiation_monochromator 'parallel mounted graphite'
_diffrn_radiation_source 'fine focus sealed Siemens Mo tube '
_diffrn_radiation_type MoK\a
_diffrn_radiation_wavelength 0.71073
_diffrn_reflns_av_R_equivalents 0.0313
_diffrn_reflns_av_sigmaI/netI 0.0218
_diffrn_reflns_limit_h_max 49
_diffrn_reflns_limit_h_min -49
_diffrn_reflns_limit_k_max 9
_diffrn_reflns_limit_k_min -9
_diffrn_reflns_limit_l_max 9
_diffrn_reflns_limit_l_min -9
_diffrn_reflns_number 7895
_diffrn_reflns_reduction_process
;
 Intensity data were corrected for Lorentz and polarization
  effects, decay and absorption and reduced to F~o~^2^
  using SAINT-Plus & SADABS (Bruker, 2007).
;
_diffrn_reflns_theta_full 25.00
_diffrn_reflns_theta_max 26.72
_diffrn_reflns_theta_min 3.13
_diffrn_standards_decay_% 0
_diffrn_standards_number 0
_exptl_absorpt_coefficient_mu 1.535
_exptl_absorpt_correction_T_max 0.8577
_exptl_absorpt_correction_T_min 0.7256
_exptl_absorpt_correction_type multi-scan
_exptl_absorpt_process_details '(SADABS, (Bruker, 2007))'
_exptl_crystal_colour orange
_exptl_crystal_density_diffrn 1.410
_exptl_crystal_density_method 'not measured'
_exptl_crystal_description block
_exptl_crystal_F_000 924
_exptl_crystal_size_max 0.20
_exptl_crystal_size_mid 0.10
_exptl_crystal_size_min 0.10
_refine_diff_density_max 0.756
_refine_diff_density_min -0.723
_refine_diff_density_rms 0.104
_refine_ls_extinction_method none
_refine_ls_goodness_of_fit_ref 1.119
_refine_ls_hydrogen_treatment constr
_refine_ls_matrix_type full
_refine_ls_number_parameters 68
_refine_ls_number_reflns 1146
_refine_ls_number_restraints 2
_refine_ls_restrained_S_all 1.128
_refine_ls_R_factor_all 0.0653
_refine_ls_R_factor_gt 0.0544
_refine_ls_shift/su_max 0.000
_refine_ls_shift/su_mean 0.000
_refine_ls_structure_factor_coef Fsqd
_refine_ls_weighting_details 'calc w=1/[\s^2^(Fo^2^)+(0.1044P)^2^+0.6794P] where P=(Fo^2^+2Fc^2^)/3'
_refine_ls_weighting_scheme calc
_refine_ls_wR_factor_gt 0.1481
_refine_ls_wR_factor_ref 0.1597
_reflns_number_gt 913
_reflns_number_total 1146
_reflns_threshold_expression I>2\s(I)
_cod_data_source_file cm2023696_si_001.cif
_cod_data_source_block global
_cod_original_sg_symbol_Hall '-C 2bc 2'
_cod_database_code 4001619
_vrn_publ_code_void_volume 128.1
_vrn_publ_code_number_frames 1800
_vrn_publ_code_frame_time_sec 10.0
_vrn_publ_code_meas_time_hour 7.8

loop_
_symmetry_equiv_pos_site_id
_symmetry_equiv_pos_as_xyz
1 x,y,z
2 -x,1/2-y,1/2+z
3 x,-y,-z
4 -x,1/2+y,1/2-z
5 -x,-y,-z
6 x,1/2+y,1/2-z
7 -x,y,z
8 x,1/2-y,1/2+z
9 1/2+x,1/2+y,z
10 1/2-x,-y,1/2+z
11 1/2+x,1/2-y,-z
12 1/2-x,y,1/2-z
13 1/2-x,1/2-y,-z
14 1/2+x,y,1/2-z
15 1/2-x,1/2+y,z
16 1/2+x,-y,1/2+z

loop_
_atom_site_aniso_label
_atom_site_aniso_U_11
_atom_site_aniso_U_22
_atom_site_aniso_U_33
_atom_site_aniso_U_23
_atom_site_aniso_U_13
_atom_site_aniso_U_12
N1 0.070(4) 0.078(4) 0.082(4) -0.004(3) 0.036(8) -0.017(10)
C1 0.080(7) 0.163(13) 0.24(2) 0.074(10) 0.085(15) 0.043(15)
C2 0.152(15) 0.232(18) 0.17(2) -0.088(16) -0.050(14) 0.061(14)
C3 0.050(5) 0.262(19) 0.29(2) 0.134(14) 0.00 0.0000
C4 0.133(8) 0.260(14) 0.237(13) 0.153(13) 0.014(6) 0.003(7)
C5 0.097(7) 0.202(12) 0.250(13) 0.033(11) 0.038(7) -0.025(6)
C6 0.081(8) 0.22(2) 0.24(2) -0.036(12) 0.00 0.0000
Cu1 0.0626(6) 0.0447(5) 0.0412(5) -0.0076(3) 0.00 0.0000
Cl1 0.0604(9) 0.0866(11) 0.0822(11) 0.0013(6) 0.00 0.0000
Cl2 0.1076(10) 0.0485(6) 0.0451(7) -0.0088(5) 0.00 0.0000

loop_
_atom_site_label
_atom_site_type_symbol
_atom_site_thermal_displace_type
_atom_site_fract_x
_atom_site_fract_y
_atom_site_fract_z
_atom_site_occupancy
_atom_site_U_iso_or_equiv
N1 N Uani 0.05465(14) 0.500 0.00000 1.000 0.077(2)
C1 C Uani 0.0895(3) 0.500 0.00000 1.000 0.161(8)
C2 C Uani 0.1196(2) 0.455(2) -0.1085(16) 0.5 0.185(10)
C3 C Uani 0.1505(3) 0.500 0.00000 1.000 0.201(9)
C4 C Uani 0.1699(2) 0.6185(16) -0.1079(16) 1.0 0.210(7)
C5 C Uani 0.2045(2) 0.6148(16) -0.0941(17) 1.0 0.183(6)
C6 C Uani 0.2197(4) 0.500 0.00000 1.000 0.180(10)
Cu1 Cu Uani 0.000 0.50000 0.50000 1.000 0.0495(3)
Cl1 Cl Uani -0.05866(4) 0.500 0.50000 1.000 0.0764(6)
Cl2 Cl Uani 0.000 0.27901(16) 0.28124(16) 1.000 0.0671(5)
H1 H Uiso 0.09425 0.43231 0.10982 0.5 0.1945
H1' H Uiso 0.09425 0.62571 0.03151 0.5 0.1945
H2 H Uiso 0.11946 0.52552 -0.21974 0.5 0.2200
H2' H Uiso 0.11946 0.32705 -0.13938 0.5 0.2200
H4 H Uiso 0.15919 0.69821 -0.18753 1.0 0.2522
H5 H Uiso 0.21733 0.70086 -0.15703 1.0 0.2197
H6 H Uiso 0.24355 0.500 0.00000 1.000 0.2171
H9 H Uiso 0.04704 0.54756 0.10319 0.5 0.1152
H9' H Uiso 0.04704 0.38624 -0.01069 0.5 0.1152
H9" H Uiso 0.04704 0.56620 -0.09250 0.5 0.1152

loop_
_atom_type_symbol
_atom_type_description
_atom_type_scat_dispersion_real
_atom_type_scat_dispersion_imag
_atom_type_scat_source
N N 0.0061 0.0033 'International Tables Vol C Tables 4.2.6.8 and 6.1.1.4'
Cu Cu 0.3201 1.2651 'International Tables Vol C Tables 4.2.6.8 and 6.1.1.4'
Cl Cl 0.1484 0.1585 'International Tables Vol C Tables 4.2.6.8 and 6.1.1.4'
H H 0.0000 0.0000 'International Tables Vol C Tables 4.2.6.8 and 6.1.1.4'
C C 0.0033 0.0016 'International Tables Vol C Tables 4.2.6.8 and 6.1.1.4'

loop_
_geom_angle_atom_site_label_1
_geom_angle_atom_site_label_2
_geom_angle_atom_site_label_3
_geom_angle
_geom_angle_site_symmetry_1
_geom_angle_site_symmetry_3
_geom_angle_publ_flag
Cl1 Cu1 Cl2 90 . . yes
Cl1 Cu1 Cl2 90 . 2_555 yes
Cl1 Cu1 Cl2 90 . 3_566 yes
Cl1 Cu1 Cl2 90 . 4_555 yes
Cl1 Cu1 Cl1 180 . 5_566 yes
Cl2 Cu1 Cl2 90.33(4) . 2_555 yes
Cl2 Cu1 Cl2 180 . 3_566 yes
Cl2 Cu1 Cl2 89.67(4) . 4_555 yes
Cl1 Cu1 Cl2 90 5_566 . yes
Cl2 Cu1 Cl2 89.67(4) 2_555 3_566 yes
Cl2 Cu1 Cl2 180 2_555 4_555 yes
Cl1 Cu1 Cl2 90 5_566 2_555 yes
Cl2 Cu1 Cl2 90.33(4) 3_566 4_555 yes
Cl1 Cu1 Cl2 90 5_566 3_566 yes
Cl1 Cu1 Cl2 90 5_566 4_555 yes
Cu1 Cl2 Cu1 179.48(5) . 2_554 yes
C1 N1 H9 109 . 3_565 no
C1 N1 H9' 109 . 3_565 no
C1 N1 H9" 109 . 3_565 no
H9 N1 H9' 109 . . no
H9 N1 H9" 109 . . no
H9 N1 H9 141 . 3_565 no
H9 N1 H9' 56 . 3_565 no
H9 N1 H9" 56 . 3_565 no
H9' N1 H9" 109 . . no
H9 N1 H9' 56 3_565 . no
H9' N1 H9' 141 . 3_565 no
H9' N1 H9" 56 . 3_565 no
H9 N1 H9" 56 3_565 . no
H9' N1 H9" 56 3_565 . no
H9" N1 H9" 141 . 3_565 no
H9 N1 H9' 109 3_565 3_565 no
H9 N1 H9" 109 3_565 3_565 no
H9' N1 H9" 109 3_565 3_565 no
C1 N1 H9" 109 . . no
C1 N1 H9 109 . . no
C1 N1 H9' 109 . . no
C2 C1 C2 72.9(8) . 3_565 no
N1 C1 C2 143.6(5) . 3_565 yes
N1 C1 C2 143.6(5) . . yes
C1 C2 C3 107.8(9) . . no
C2 C3 C2 71.5(8) . 3_565 no
C2 C3 C4 105.6(7) . . no
C2 C3 C4 127.4(7) 3_565 . no
C4 C3 C4 114.7(10) . 3_565 no
C2 C3 C4 127.4(8) . 3_565 no
C2 C3 C4 105.6(7) 3_565 3_565 no
C3 C4 C5 118.9(10) . . no
C4 C5 C6 122.1(12) . . no
C5 C6 C5 123.0(14) . 3_565 no
C2 C1 H1' 101 3_565 3_565 no
H1 C1 H1' 104 3_565 3_565 no
N1 C1 H1 101 . 3_565 no
N1 C1 H1' 101 . 3_565 no
C2 C1 H1 101 . . no
C2 C1 H1' 101 . . no
C2 C1 H1 60 . 3_565 no
C2 C1 H1' 60 . 3_565 no
H1 C1 H1' 104 . . no
C2 C1 H1 60 3_565 . no
H1 C1 H1 158 . 3_565 no
H1 C1 H1' 71 . 3_565 no
C2 C1 H1' 60 3_565 . no
H1' C1 H1' 158 . 3_565 no
C2 C1 H1 101 3_565 3_565 no
N1 C1 H1 101 . . no
N1 C1 H1' 101 . . no
H1 C1 H1' 71 3_565 . no
C1 C2 H2 110 . . no
C3 C2 H2 110 . . no
C3 C2 H2' 110 . . no
C1 C2 H2' 110 . . no
H2 C2 H2' 109 . . no
C5 C4 H4 121 . . no
C3 C4 H4 121 . . no
C4 C5 H5 119 . . no
C6 C5 H5 119 . . no
C5 C6 H6 118 . . no
C5 C6 H6 118 3_565 . no

loop_
_geom_bond_atom_site_label_1
_geom_bond_atom_site_label_2
_geom_bond_distance
_geom_bond_site_symmetry_2
_geom_bond_publ_flag
Cu1 Cl2 2.9192(13) 2_555 yes
Cu1 Cl1 2.2890(16) . yes
Cu1 Cl2 2.2912(13) . yes
Cu1 Cl1 2.2890(16) 5_566 yes
Cu1 Cl2 2.2912(13) 3_566 yes
Cu1 Cl2 2.9192(13) 4_555 yes
N1 C1 1.360(13) . yes
N1 H9" 0.89 3_565 no
N1 H9" 0.89 . no
N1 H9 0.89 . no
N1 H9' 0.89 . no
N1 H9 0.89 3_565 no
N1 H9' 0.89 3_565 no
C1 C2 1.460(13) . no
C1 C2 1.460(13) 3_565 no
C2 C3 1.486(13) . no
C3 C4 1.402(12) . no
C3 C4 1.402(12) 3_565 no
C4 C5 1.354(11) . no
C5 C6 1.244(14) . no
C1 H1' 0.97 . no
C1 H1 0.97 . no
C1 H1 0.97 3_565 no
C1 H1' 0.97 3_565 no
C2 H2 0.97 . no
C2 H2' 0.97 . no
C4 H4 0.93 . no
C5 H5 0.93 . no
C6 H6 0.93 . no

loop_
_geom_contact_atom_site_label_1
_geom_contact_atom_site_label_2
_geom_contact_distance
_geom_contact_site_symmetry_2
_geom_contact_publ_flag
Cl1 Cl2 3.2387(15) . no
Cl1 Cl2 3.2387(15) 3_566 no
Cl1 Cl2 3.2387(15) 3_566 no
Cl2 N1 3.371(4) 2_555 no
Cl2 N1 3.371(4) 4_545 no
Cl2 N1 3.392(4) . no
Cl2 N1 3.392(4) . no
Cl2 N1 3.392(4) 5_565 no
Cl2 Cl1 3.2387(15) . no
Cl2 Cl1 3.2387(15) 5_566 no
Cl2 N1 3.392(4) 7_555 no
Cl2 Cl1 3.2387(15) 5_566 no
Cl1 H9" 3.09 5_565 no
Cl1 H9' 2.87 4_555 no
Cl1 H1' 3.09 4_545 no
Cl1 H9" 3.09 7_556 no
Cl1 H9 2.99 5_566 no
Cl1 H1' 3.09 2_565 no
Cl1 H9 2.99 7_555 no
Cl1 H9' 2.87 2_555 no
Cl2 H9 2.64 4_545 no
Cl2 H9' 2.94 . no
Cl2 H9' 2.68 2_555 no
Cl2 H9" 2.57 5_565 no
Cl2 H9 3.00 . no
Cl2 H9' 2.94 7_555 no
Cl2 H9 3.00 7_555 no
Cl2 H9" 2.57 3_565 no
N1 Cl2 3.392(4) 3_565 no
N1 Cl2 3.371(4) 2_554 no
N1 Cl2 3.392(4) . no
N1 Cl2 3.371(4) 2_554 no
N1 Cl2 3.392(4) 5_565 no
N1 Cl2 3.371(4) 4_555 no
N1 Cl2 3.371(4) 4_555 no
N1 Cl2 3.392(4) . no
C2 H4 2.87 6_544 no
C4 H1 2.98 3_565 no
H1 C4 2.98 3_565 no
H1' Cl1 3.09 2_564 no
H1' Cl1 3.09 4_555 no
H2 H4 2.02 . no
H2' H4 2.22 6_544 no
H4 C2 2.87 6_554 no
H4 H2' 2.22 6_554 no
H4 H2 2.02 . no
H9 Cl1 2.99 5_566 no
H9 Cl2 3.00 . no
H9 Cl1 2.99 5_566 no
H9 Cl2 3.00 . no
H9 Cl2 2.64 4_555 no
H9 Cl2 2.64 4_555 no
H9' Cl2 2.94 . no
H9' Cl2 2.68 2_554 no
H9' Cl2 2.68 2_554 no
H9' Cl1 2.87 2_554 no
H9' Cl1 2.87 2_554 no
H9' Cl2 2.94 . no
H9" Cl2 2.57 5_565 no
H9" Cl1 3.09 7_554 no
H9" Cl1 3.09 5_565 no
H9" Cl2 2.57 3_565 no

loop_
_geom_hbond_atom_site_label_D
_geom_hbond_atom_site_label_H
_geom_hbond_atom_site_label_A
_geom_hbond_distance_DH
_geom_hbond_distance_HA
_geom_hbond_distance_DA
_geom_hbond_angle_DHA
_geom_hbond_site_symmetry_A
_geom_hbond_publ_flag
N1 H9 Cl2 0.8900 2.6400 3.371(4) 140 4_555 yes
N1 H9' Cl2 0.8900 2.6800 3.371(4) 135 2_554 yes
N1 H9" Cl2 0.8900 2.5700 3.392(4) 154 3_565 yes

loop_
_geom_torsion_atom_site_label_1
_geom_torsion_atom_site_label_2
_geom_torsion_atom_site_label_3
_geom_torsion_atom_site_label_4
_geom_torsion
_geom_torsion_site_symmetry_1
_geom_torsion_site_symmetry_3
_geom_torsion_site_symmetry_4
_geom_torsion_publ_flag
N1 C1 C2 C3 179.98(3) . . . no
C2 C1 C2 C3 0.0(8) 3_565 . . no
C2 C1 C2 C3 0.0(8) . 3_565 . no
C1 C2 C3 C4 -124.9(9) . . . no
C1 C2 C3 C2 0.0(8) . . 3_565 no
C1 C2 C3 C4 95.8(11) . . 3_565 no
C2 C3 C4 C5 -148.0(11) . . . no
C2 C3 C4 C5 133.6(11) 3_565 . . no
C4 C3 C4 C5 -2.8(13) 3_565 . . no
C3 C4 C5 C6 5.9(17) . . . no
C4 C5 C6 C5 -3.1(16) . . 3_565 no
